data_4328116
loop_
_publ_author_name
'Shu-Mu Li'
'Xiang-Jun Zheng'
'Da-Qiang Yuan'
'Ayjamal Ablet'
'Lin-Pei Jin'

_publ_section_title
;
 In Situ Formed White-Light-Emitting Lanthanide-Zinc-Organic Frameworks
;
_journal_name_full 'Inorganic Chemistry'
_journal_page_first 1201
_journal_page_last 1203
_journal_paper_doi 10.1021/ic201425v
_journal_volume 51
_journal_year 2012
_chemical_formula_sum 'C64 H74 Gd2 N32 O48 Zn8'
_chemical_formula_weight 2897.23
_chemical_name_systematic
; 
 ? 
;
_space_group_IT_number 18
_symmetry_cell_setting orthorhombic
_symmetry_space_group_name_Hall 'P 2 2ab'
_symmetry_space_group_name_H-M 'P 21 21 2'
_atom_sites_solution_hydrogens geom
_atom_sites_solution_primary direct
_atom_sites_solution_secondary difmap
_audit_creation_method SHELXL-97
_cell_angle_alpha 90.00
_cell_angle_beta 90.00
_cell_angle_gamma 90.00
_cell_formula_units_Z 1
_cell_length_a 12.2981(2)
_cell_length_b 18.5449(3)
_cell_length_c 10.6409(2)
_cell_measurement_reflns_used 2707
_cell_measurement_temperature 296(2)
_cell_measurement_theta_max 25.2665
_cell_measurement_theta_min 2.531
_cell_volume 2426.84(7)
_computing_cell_refinement 'SAINT+ ver. (Bruker, 2001)'
_computing_data_collection 'APEX2  (Bruker, 2008)'
_computing_data_reduction 'SAINT+ ver. (Bruker, 2001)'
_computing_molecular_graphics 'SHELXTL (Sheldrick, 2008)'
_computing_publication_material 'SHELXTL (Sheldrick, 2008)'
_computing_structure_refinement 'SHELXTL (Sheldrick, 2008)'
_computing_structure_solution 'SHELXTL (Sheldrick, 2008)'
_diffrn_ambient_temperature 296(2)
_diffrn_measured_fraction_theta_full 0.990
_diffrn_measured_fraction_theta_max 0.990
_diffrn_measurement_device_type 'Bruker APEX II CCD area detector'
_diffrn_measurement_method 'phi and omega scans'
_diffrn_radiation_monochromator graphite
_diffrn_radiation_source 'fine-focus sealed tube'
_diffrn_radiation_type MoK\a
_diffrn_radiation_wavelength 0.71073
_diffrn_reflns_av_R_equivalents 0.0341
_diffrn_reflns_av_sigmaI/netI 0.0789
_diffrn_reflns_limit_h_max 16
_diffrn_reflns_limit_h_min -11
_diffrn_reflns_limit_k_max 25
_diffrn_reflns_limit_k_min -17
_diffrn_reflns_limit_l_max 12
_diffrn_reflns_limit_l_min -14
_diffrn_reflns_number 11700
_diffrn_reflns_theta_full 29.16
_diffrn_reflns_theta_max 29.16
_diffrn_reflns_theta_min 1.91
_exptl_absorpt_coefficient_mu 3.397
_exptl_absorpt_correction_T_max 0.5959
_exptl_absorpt_correction_T_min 0.5357
_exptl_absorpt_correction_type multi-scan
_exptl_absorpt_process_details sadabs
_exptl_crystal_colour colorless
_exptl_crystal_density_diffrn 1.983
_exptl_crystal_description prism
_exptl_crystal_F_000 1434
_exptl_crystal_size_max 0.21
_exptl_crystal_size_mid 0.18
_exptl_crystal_size_min 0.17
_refine_diff_density_max 1.185
_refine_diff_density_min -1.620
_refine_diff_density_rms 0.139
_refine_ls_abs_structure_details 'Flack H D (1983), Acta Cryst. A39, 876-881'
_refine_ls_abs_structure_Flack -0.023(17)
_refine_ls_extinction_method none
_refine_ls_goodness_of_fit_ref 1.046
_refine_ls_hydrogen_treatment constr
_refine_ls_matrix_type full
_refine_ls_number_parameters 422
_refine_ls_number_reflns 6433
_refine_ls_number_restraints 88
_refine_ls_restrained_S_all 1.052
_refine_ls_R_factor_all 0.0620
_refine_ls_R_factor_gt 0.0467
_refine_ls_shift/su_max 0.001
_refine_ls_shift/su_mean 0.000
_refine_ls_structure_factor_coef Fsqd
_refine_ls_weighting_details 'calc w=1/[\s^2^(Fo^2^)+(0.0301P)^2^+1.1251P] where P=(Fo^2^+2Fc^2^)/3'
_refine_ls_weighting_scheme calc
_refine_ls_wR_factor_gt 0.0917
_refine_ls_wR_factor_ref 0.0995
_reflns_number_gt 5357
_reflns_number_total 6433
_reflns_threshold_expression >2sigma(I)
_cod_data_source_file ic201425v_si_002_4.cif
_cod_data_source_block Gd
_cod_database_code 4328116

loop_
_symmetry_equiv_pos_as_xyz
'x, y, z'
'-x, -y, z'
'x+1/2, -y+1/2, -z'
'-x+1/2, y+1/2, -z'

loop_
_atom_site_label
_atom_site_type_symbol
_atom_site_fract_x
_atom_site_fract_y
_atom_site_fract_z
_atom_site_U_iso_or_equiv
_atom_site_adp_type
_atom_site_occupancy
_atom_site_symmetry_multiplicity
_atom_site_calc_flag
_atom_site_refinement_flags
_atom_site_disorder_assembly
_atom_site_disorder_group
Gd1 Gd 0.5000 1.0000 0.25924(3) 0.01679(9) Uani 1 2 d S . .
Zn1 Zn 0.65945(6) 0.70993(4) 0.00718(7) 0.03136(18) Uani 1 1 d . A .
Zn2 Zn 0.87204(6) 0.80415(4) -0.49291(7) 0.03142(18) Uani 1 1 d . . .
O1 O 0.6605(3) 0.9572(2) 0.3635(4) 0.0241(9) Uani 1 1 d . . .
O2 O 0.7751(4) 0.9017(2) 0.4888(5) 0.0464(13) Uani 1 1 d . . .
O3 O 0.5634(4) 0.9118(2) 0.1214(4) 0.0362(11) Uani 1 1 d . . .
O4 O 0.5789(3) 0.8119(2) 0.0101(4) 0.0323(10) Uani 1 1 d . . .
O5 O 0.7632(3) 0.6157(2) -0.0055(4) 0.0348(10) Uani 1 1 d . . .
O6 O 0.8516(4) 0.5514(2) -0.1470(4) 0.0348(11) Uani 1 1 d . . .
O7 O 0.9508(3) 0.5963(2) -0.3875(4) 0.0237(9) Uani 1 1 d . . .
O8 O 0.9485(3) 0.69890(19) -0.4933(4) 0.0258(8) Uani 1 1 d . . .
N1 N 0.7930(5) 0.7859(3) 0.3472(5) 0.0329(13) Uani 1 1 d . . .
N2 N 0.7139(5) 0.7486(3) 0.1712(5) 0.0297(13) Uani 1 1 d . . .
N3 N 0.7358(5) 0.7279(3) -0.1547(5) 0.0297(13) Uani 1 1 d . . .
N4 N 0.8147(4) 0.7637(3) -0.3330(5) 0.0248(11) Uani 1 1 d . . .
N5 N 0.5256(5) 0.6500(3) 0.0031(7) 0.0488(17) Uani 1 1 d D . .
N6 N 0.3633(12) 0.6017(8) 0.0245(14) 0.032(4) Uani 0.415(13) 1 d PD A 1
N7 N 1.0109(6) 0.8600(3) -0.4868(5) 0.0439(14) Uani 1 1 d D . .
N8 N 1.1114(8) 0.9574(5) -0.4941(11) 0.038(3) Uani 0.496(9) 1 d PD B 1
C1 C 0.7178(5) 0.9042(3) 0.3911(6) 0.0259(13) Uani 1 1 d . . .
C2 C 0.7225(5) 0.8390(3) 0.3084(5) 0.0243(13) Uani 1 1 d . . .
C3 C 0.7834(6) 0.7332(4) 0.2601(8) 0.0372(16) Uani 1 1 d . . .
H3 H 0.8224 0.6903 0.2632 0.045 Uiso 1 1 calc R . .
C4 C 0.6744(5) 0.8163(3) 0.2006(6) 0.0223(14) Uani 1 1 d . . .
C5 C 0.5997(5) 0.8487(3) 0.1061(5) 0.0233(13) Uani 1 1 d . . .
C6 C 0.8069(5) 0.6083(3) -0.1130(5) 0.0240(13) Uani 1 1 d . . .
C7 C 0.8027(5) 0.6730(3) -0.1934(6) 0.0219(14) Uani 1 1 d . . .
C8 C 0.7446(5) 0.7803(3) -0.2409(8) 0.0323(15) Uani 1 1 d . . .
H8 H 0.7063 0.8234 -0.2372 0.039 Uiso 1 1 calc R . .
C9 C 0.8514(5) 0.6944(3) -0.3051(5) 0.0205(12) Uani 1 1 d . . .
C10 C 0.9231(5) 0.6601(3) -0.3992(5) 0.0194(12) Uani 1 1 d . . .
C11 C 0.4296(10) 0.6565(8) 0.0466(12) 0.033(4) Uani 0.415(13) 1 d PDU A 1
H11 H 0.4074 0.6971 0.0910 0.039 Uiso 0.415(13) 1 calc PR A 1
C12 C 0.4199(16) 0.5508(11) -0.0428(18) 0.067(7) Uani 0.415(13) 1 d PDU A 1
H12 H 0.3965 0.5063 -0.0728 0.080 Uiso 0.415(13) 1 calc PR A 1
C13 C 0.5181(18) 0.5821(9) -0.0539(16) 0.080(8) Uani 0.415(13) 1 d PDU A 1
H13 H 0.5760 0.5605 -0.0958 0.096 Uiso 0.415(13) 1 calc PR A 1
C14 C 1.0091(10) 0.9330(5) -0.5022(9) 0.034(3) Uani 0.496(9) 1 d PD B 1
H14 H 0.9475 0.9610 -0.5159 0.040 Uiso 0.496(9) 1 calc PR B 1
C15 C 1.1065(10) 0.8379(8) -0.4695(13) 0.052(4) Uani 0.496(9) 1 d PDU B 1
H15 H 1.1279 0.7904 -0.4563 0.062 Uiso 0.496(9) 1 calc PR B 1
C16 C 1.1737(18) 0.8974(9) -0.4737(16) 0.064(7) Uani 0.496(9) 1 d PDU B 1
H16 H 1.2488 0.8969 -0.4643 0.077 Uiso 0.496(9) 1 calc PR B 1
N6' N 0.3755(14) 0.5919(8) -0.0494(17) 0.092(6) Uani 0.585(13) 1 d PDU A 3
N8' N 1.1764(13) 0.9097(8) -0.5341(16) 0.072(6) Uani 0.504(9) 1 d PD B 2
C11' C 0.4576(11) 0.6357(8) -0.0860(14) 0.065(5) Uani 0.585(13) 1 d PDU A 3
H11' H 0.4644 0.6537 -0.1672 0.078 Uiso 0.585(13) 1 calc PR A 3
C12' C 0.3959(12) 0.5781(7) 0.0764(16) 0.051(4) Uani 0.585(13) 1 d PD A 3
H12' H 0.3540 0.5497 0.1297 0.061 Uiso 0.585(13) 1 calc PR A 3
C13' C 0.4866(14) 0.6132(8) 0.1069(15) 0.093(6) Uani 0.585(13) 1 d PDU A 3
H13' H 0.5189 0.6129 0.1859 0.112 Uiso 0.585(13) 1 calc PR A 3
C14' C 1.0881(11) 0.8773(7) -0.5748(14) 0.052(5) Uani 0.504(9) 1 d PD B 2
H14' H 1.0784 0.8667 -0.6595 0.063 Uiso 0.504(9) 1 calc PR B 2
C15' C 1.0633(13) 0.8860(8) -0.3774(16) 0.066(6) Uani 0.504(9) 1 d PDU B 2
H15' H 1.0339 0.8824 -0.2971 0.079 Uiso 0.504(9) 1 calc PR B 2
C16' C 1.1624(12) 0.9170(8) -0.4032(14) 0.044(4) Uani 0.504(9) 1 d PDU B 2
H16' H 1.2101 0.9383 -0.3464 0.053 Uiso 0.504(9) 1 calc PR B 2
O9 O 0.5032(7) 0.9161(3) -0.1027(5) 0.0277(12) Uiso 0.65 1 d P . .
O12 O 0.4947(10) 0.8850(5) -0.3049(8) 0.044(2) Uiso 0.50 1 d P . .
O15 O 0.6191(8) 1.0075(7) -0.3771(8) 0.048(2) Uiso 0.50 1 d P . .
O11 O 0.6816(9) 0.9759(6) -0.1270(10) 0.082(3) Uiso 0.60 1 d P . .
O14 O 0.515(3) 0.9515(18) -0.369(3) 0.108(10) Uiso 0.25 1 d P . .
O16 O 0.722(3) 0.986(3) -0.319(4) 0.109(13) Uiso 0.20 1 d P . .
O10 O 0.5620(10) 0.9638(7) -0.1219(11) 0.050(3) Uiso 0.45 1 d P . .
O17 O 0.7549(11) 1.0220(8) -0.1722(12) 0.055(4) Uiso 0.40 1 d P . .
O13 O 0.5604(10) 0.8972(7) -0.3489(10) 0.043(3) Uiso 0.45 1 d P . .

loop_
_atom_site_aniso_label
_atom_site_aniso_U_11
_atom_site_aniso_U_22
_atom_site_aniso_U_33
_atom_site_aniso_U_23
_atom_site_aniso_U_13
_atom_site_aniso_U_12
Gd1 0.02884(17) 0.00883(15) 0.01271(14) 0.000 0.000 -0.00245(19)
Zn1 0.0380(4) 0.0229(3) 0.0331(4) -0.0134(3) 0.0151(3) -0.0030(3)
Zn2 0.0506(4) 0.0146(3) 0.0290(4) 0.0052(3) -0.0042(4) 0.0014(3)
O1 0.031(2) 0.015(2) 0.026(2) -0.0010(16) 0.0025(18) 0.0058(18)
O2 0.084(4) 0.021(2) 0.034(3) -0.004(2) -0.025(3) 0.016(2)
O3 0.068(3) 0.022(2) 0.018(2) -0.0049(19) 0.002(2) 0.010(2)
O4 0.050(3) 0.024(2) 0.024(2) -0.009(2) -0.003(2) 0.007(2)
O5 0.045(3) 0.033(2) 0.027(2) 0.001(2) 0.017(2) 0.005(2)
O6 0.058(3) 0.018(2) 0.028(2) -0.0018(18) 0.018(2) 0.002(2)
O7 0.034(2) 0.014(2) 0.0235(19) 0.0050(17) 0.0059(17) 0.0068(18)
O8 0.036(2) 0.0151(18) 0.026(2) 0.0053(19) 0.0076(18) 0.0028(17)
N1 0.051(4) 0.016(3) 0.032(3) 0.001(2) -0.003(3) 0.012(3)
N2 0.046(4) 0.015(3) 0.028(3) -0.005(2) 0.007(3) 0.008(3)
N3 0.033(3) 0.024(3) 0.032(3) -0.008(2) 0.011(2) 0.006(3)
N4 0.029(3) 0.014(2) 0.031(3) -0.005(2) 0.002(2) 0.006(2)
N5 0.048(4) 0.030(3) 0.069(4) -0.011(3) 0.024(4) -0.004(3)
N6 0.035(9) 0.025(8) 0.037(9) 0.012(7) -0.006(7) -0.008(7)
N7 0.059(4) 0.026(3) 0.046(3) -0.004(3) 0.019(4) -0.017(3)
N8 0.036(6) 0.022(5) 0.057(8) -0.011(6) 0.019(6) 0.002(5)
C1 0.041(4) 0.012(3) 0.025(3) 0.001(2) 0.011(3) 0.001(3)
C2 0.038(4) 0.008(3) 0.026(3) 0.002(2) 0.002(3) 0.003(3)
C3 0.053(4) 0.019(3) 0.040(4) -0.002(3) -0.001(4) 0.016(3)
C4 0.039(4) 0.011(3) 0.017(3) -0.001(2) 0.007(3) -0.001(3)
C5 0.036(4) 0.011(3) 0.023(3) -0.005(2) 0.004(3) -0.001(3)
C6 0.025(3) 0.023(3) 0.025(3) -0.001(3) 0.005(2) -0.005(3)
C7 0.025(3) 0.014(3) 0.027(3) -0.005(2) 0.005(3) 0.002(3)
C8 0.036(3) 0.018(3) 0.042(4) -0.008(3) 0.005(3) 0.006(3)
C9 0.025(3) 0.013(3) 0.023(3) 0.000(2) -0.001(2) -0.002(2)
C10 0.020(3) 0.020(3) 0.018(3) 0.002(2) 0.000(2) 0.000(2)
C11 0.026(7) 0.040(8) 0.032(7) -0.013(6) 0.009(6) -0.004(6)
C12 0.062(10) 0.053(10) 0.086(11) -0.007(8) 0.003(8) -0.008(8)
C13 0.070(12) 0.072(11) 0.098(11) -0.008(8) 0.016(8) -0.012(9)
C14 0.028(6) 0.020(5) 0.052(7) 0.010(6) 0.000(9) 0.006(6)
C15 0.032(6) 0.034(7) 0.089(9) -0.003(7) 0.000(7) 0.010(6)
C16 0.055(10) 0.069(10) 0.069(10) -0.023(8) 0.001(8) -0.005(8)
N6' 0.086(9) 0.079(10) 0.110(10) 0.021(8) -0.019(8) -0.001(8)
N8' 0.055(11) 0.068(12) 0.093(15) 0.010(11) 0.034(10) 0.031(9)
C11' 0.055(8) 0.072(9) 0.068(8) 0.031(7) -0.015(6) -0.007(7)
C12' 0.037(9) 0.038(9) 0.077(12) 0.012(8) 0.018(8) -0.024(7)
C13' 0.096(10) 0.097(10) 0.087(9) -0.007(8) 0.015(8) -0.011(9)
C14' 0.042(10) 0.061(12) 0.053(10) -0.008(9) 0.013(8) -0.026(9)
C15' 0.065(9) 0.071(9) 0.062(8) 0.018(7) -0.014(7) -0.003(8)
C16' 0.034(7) 0.048(8) 0.052(7) 0.015(6) -0.013(6) 0.002(6)

loop_
_atom_type_symbol
_atom_type_description
_atom_type_scat_dispersion_real
_atom_type_scat_dispersion_imag
_atom_type_scat_source
C C 0.0033 0.0016 'International Tables Vol C Tables 4.2.6.8 and 6.1.1.4'
H H 0.0000 0.0000 'International Tables Vol C Tables 4.2.6.8 and 6.1.1.4'
N N 0.0061 0.0033 'International Tables Vol C Tables 4.2.6.8 and 6.1.1.4'
O O 0.0106 0.0060 'International Tables Vol C Tables 4.2.6.8 and 6.1.1.4'
Zn Zn 0.2839 1.4301 'International Tables Vol C Tables 4.2.6.8 and 6.1.1.4'
Gd Gd -0.1653 3.9035 'International Tables Vol C Tables 4.2.6.8 and 6.1.1.4'

loop_
_geom_angle_atom_site_label_1
_geom_angle_atom_site_label_2
_geom_angle_atom_site_label_3
_geom_angle
_geom_angle_site_symmetry_1
_geom_angle_site_symmetry_3
O7 Gd1 O7 108.19(19) 4_655 3_465
O7 Gd1 O3 145.10(17) 4_655 .
O7 Gd1 O3 85.29(16) 3_465 .
O7 Gd1 O3 85.29(16) 4_655 2_675
O7 Gd1 O3 145.10(17) 3_465 2_675
O3 Gd1 O3 102.0(2) . 2_675
O7 Gd1 O6 143.19(15) 4_655 3_465
O7 Gd1 O6 77.75(14) 3_465 3_465
O3 Gd1 O6 70.13(18) . 3_465
O3 Gd1 O6 73.06(16) 2_675 3_465
O7 Gd1 O6 77.75(14) 4_655 4_655
O7 Gd1 O6 143.19(15) 3_465 4_655
O3 Gd1 O6 73.05(16) . 4_655
O3 Gd1 O6 70.13(18) 2_675 4_655
O6 Gd1 O6 119.8(2) 3_465 4_655
O7 Gd1 O1 71.87(14) 4_655 2_675
O7 Gd1 O1 76.64(14) 3_465 2_675
O3 Gd1 O1 142.98(16) . 2_675
O3 Gd1 O1 77.49(15) 2_675 2_675
O6 Gd1 O1 74.55(16) 3_465 2_675
O6 Gd1 O1 136.91(15) 4_655 2_675
O7 Gd1 O1 76.64(14) 4_655 .
O7 Gd1 O1 71.87(14) 3_465 .
O3 Gd1 O1 77.49(15) . .
O3 Gd1 O1 142.98(16) 2_675 .
O6 Gd1 O1 136.91(15) 3_465 .
O6 Gd1 O1 74.55(16) 4_655 .
O1 Gd1 O1 124.92(19) 2_675 .
N5 Zn1 N3 117.8(3) . .
N5 Zn1 N2 119.8(3) . .
N3 Zn1 N2 122.5(2) . .
N5 Zn1 O4 96.4(2) . .
N3 Zn1 O4 94.8(2) . .
N2 Zn1 O4 79.93(19) . .
N5 Zn1 O5 92.0(2) . .
N3 Zn1 O5 78.6(2) . .
N2 Zn1 O5 98.4(2) . .
O4 Zn1 O5 171.09(16) . .
N4 Zn2 N1 119.6(2) . 1_554
N4 Zn2 N7 118.1(2) . .
N1 Zn2 N7 122.3(2) 1_554 .
N4 Zn2 O8 79.41(18) . .
N1 Zn2 O8 93.25(19) 1_554 .
N7 Zn2 O8 95.5(2) . .
N4 Zn2 O2 101.3(2) . 1_554
N1 Zn2 O2 78.31(19) 1_554 1_554
N7 Zn2 O2 92.3(2) . 1_554
O8 Zn2 O2 170.71(16) . 1_554
C1 O1 Gd1 146.8(4) . .
C1 O2 Zn2 114.4(4) . 1_556
C5 O3 Gd1 148.1(4) . .
C5 O4 Zn1 113.6(4) . .
C6 O5 Zn1 113.1(4) . .
C6 O6 Gd1 145.5(4) . 3_565
C10 O7 Gd1 149.8(4) . 3_565
C10 O8 Zn2 113.7(3) . .
C3 N1 C2 104.9(5) . .
C3 N1 Zn2 138.8(5) . 1_556
C2 N1 Zn2 116.3(4) . 1_556
C3 N2 C4 105.3(5) . .
C3 N2 Zn1 140.5(5) . .
C4 N2 Zn1 113.9(4) . .
C8 N3 C7 106.5(5) . .
C8 N3 Zn1 138.8(5) . .
C7 N3 Zn1 114.7(5) . .
C8 N4 C9 105.3(5) . .
C8 N4 Zn2 140.1(5) . .
C9 N4 Zn2 114.5(4) . .
C11 N5 C11' 71.7(8) . .
C11 N5 C13' 55.6(8) . .
C11' N5 C13' 105.0(11) . .
C11 N5 C13 100.4(12) . .
C11' N5 C13 56.9(9) . .
C13' N5 C13 83.0(9) . .
C11 N5 Zn1 135.1(8) . .
C11' N5 Zn1 131.9(8) . .
C13' N5 Zn1 123.1(9) . .
C13 N5 Zn1 124.5(10) . .
C11 N6 C12 108.0(15) . .
C15 N7 C14 110.8(10) . .
C15 N7 C14' 61.9(8) . .
C14 N7 C14' 72.3(7) . .
C15 N7 C15' 64.2(8) . .
C14 N7 C15' 76.6(7) . .
C14' N7 C15' 99.6(11) . .
C15 N7 Zn2 129.4(8) . .
C14 N7 Zn2 119.8(7) . .
C14' N7 Zn2 133.7(8) . .
C15' N7 Zn2 126.3(8) . .
C14 N8 C16 105.1(12) . .
O1 C1 O2 122.9(6) . .
O1 C1 C2 121.3(6) . .
O2 C1 C2 115.8(5) . .
C4 C2 N1 107.8(5) . .
C4 C2 C1 137.0(6) . .
N1 C2 C1 115.2(5) . .
N2 C3 N1 113.3(6) . .
N2 C3 H3 123.4 . .
N1 C3 H3 123.4 . .
C2 C4 N2 108.7(6) . .
C2 C4 C5 135.6(6) . .
N2 C4 C5 115.5(5) . .
O4 C5 O3 122.5(6) . .
O4 C5 C4 117.1(5) . .
O3 C5 C4 120.3(5) . .
O6 C6 O5 122.7(6) . .
O6 C6 C7 122.5(5) . .
O5 C6 C7 114.8(5) . .
N3 C7 C9 107.6(5) . .
N3 C7 C6 116.8(5) . .
C9 C7 C6 135.6(6) . .
N3 C8 N4 112.8(6) . .
N3 C8 H8 123.6 . .
N4 C8 H8 123.6 . .
C7 C9 N4 107.8(5) . .
C7 C9 C10 135.6(5) . .
N4 C9 C10 116.5(5) . .
O7 C10 O8 123.5(5) . .
O7 C10 C9 120.5(5) . .
O8 C10 C9 115.9(5) . .
N5 C11 N6 115.7(14) . .
N5 C11 H11 122.1 . .
N6 C11 H11 122.1 . .
C13 C12 N6 101.7(17) . .
C13 C12 H12 129.1 . .
N6 C12 H12 129.1 . .
C12 C13 N5 114.2(18) . .
C12 C13 H13 122.9 . .
N5 C13 H13 122.9 . .
N8 C14 N7 108.2(10) . .
N8 C14 H14 125.9 . .
N7 C14 H14 125.9 . .
N7 C15 C16 107.1(14) . .
N7 C15 H15 126.4 . .
C16 C15 H15 126.4 . .
N8 C16 C15 108.7(17) . .
N8 C16 H16 125.6 . .
C15 C16 H16 125.6 . .
C11' N6' C12' 104.7(15) . .
C14' N8' C16' 105.6(15) . .
N5 C11' N6' 113.3(13) . .
N5 C11' H11' 123.3 . .
N6' C11' H11' 123.3 . .
C13' C12' N6' 107.3(14) . .
C13' C12' H12' 126.4 . .
N6' C12' H12' 126.4 . .
C12' C13' N5 109.7(14) . .
C12' C13' H13' 125.1 . .
N5 C13' H13' 125.1 . .
N8' C14' N7 117.0(14) . .
N8' C14' H14' 121.5 . .
N7 C14' H14' 121.5 . .
C16' C15' N7 112.4(14) . .
C16' C15' H15' 123.8 . .
N7 C15' H15' 123.8 . .
C15' C16' N8' 105.3(15) . .
C15' C16' H16' 127.3 . .
N8' C16' H16' 127.3 . .
O13 O12 O14 54.5(15) . .
O16 O15 O14 119(2) . .
O16 O15 O14 151.3(19) . 2_675
O14 O15 O14 63.7(19) . 2_675
O17 O11 O10 141.1(12) . .
O13 O14 O12 42.0(13) . .
O13 O14 O15 100(3) . .
O12 O14 O15 135(3) . .
O13 O14 O15 143(3) . 2_675
O12 O14 O15 103(2) . 2_675
O15 O14 O15 116.0(19) . 2_675
O15 O16 O17 118(3) . .
O9 O10 O11 137.5(12) . .
O11 O17 O16 85.6(16) . .
O12 O13 O14 84(2) . .

loop_
_geom_bond_atom_site_label_1
_geom_bond_atom_site_label_2
_geom_bond_distance
_geom_bond_site_symmetry_2
Gd1 O7 2.328(4) 4_655
Gd1 O7 2.328(4) 3_465
Gd1 O3 2.332(4) .
Gd1 O3 2.332(4) 2_675
Gd1 O6 2.380(4) 3_465
Gd1 O6 2.380(4) 4_655
Gd1 O1 2.400(4) 2_675
Gd1 O1 2.400(4) .
Zn1 N5 1.986(6) .
Zn1 N3 1.990(6) .
Zn1 N2 2.002(6) .
Zn1 O4 2.135(4) .
Zn1 O5 2.167(4) .
Zn2 N4 1.989(5) .
Zn2 N1 1.989(5) 1_554
Zn2 N7 1.999(7) .
Zn2 O8 2.166(4) .
Zn2 O2 2.174(4) 1_554
O1 C1 1.244(7) .
O2 C1 1.257(7) .
O2 Zn2 2.174(4) 1_556
O3 C5 1.262(7) .
O4 C5 1.255(6) .
O5 C6 1.271(7) .
O6 C6 1.245(7) .
O6 Gd1 2.380(4) 3_565
O7 C10 1.238(7) .
O7 Gd1 2.328(4) 3_565
O8 C10 1.272(6) .
N1 C3 1.351(9) .
N1 C2 1.377(7) .
N1 Zn2 1.989(5) 1_556
N2 C3 1.307(9) .
N2 C4 1.382(7) .
N3 C8 1.340(9) .
N3 C7 1.373(8) .
N4 C8 1.341(8) .
N4 C9 1.395(7) .
N5 C11 1.275(13) .
N5 C11' 1.292(13) .
N5 C13' 1.385(14) .
N5 C13 1.402(16) .
N6 C11 1.324(15) .
N6 C12 1.375(18) .
N7 C15 1.259(12) .
N7 C14 1.364(10) .
N7 C14' 1.372(13) .
N7 C15' 1.415(14) .
N8 C14 1.339(13) .
N8 C16 1.368(17) .
C1 C2 1.497(8) .
C2 C4 1.357(8) .
C3 H3 0.9300 .
C4 C5 1.489(9) .
C6 C7 1.474(9) .
C7 C9 1.389(8) .
C8 H8 0.9300 .
C9 C10 1.478(8) .
C11 H11 0.9300 .
C12 C13 1.345(17) .
C12 H12 0.9300 .
C13 H13 0.9300 .
C14 H14 0.9300 .
C15 C16 1.379(17) .
C15 H15 0.9300 .
C16 H16 0.9300 .
N6' C11' 1.353(15) .
N6' C12' 1.386(16) .
N8' C14' 1.314(16) .
N8' C16' 1.411(16) .
C11' H11' 0.9300 .
C12' C13' 1.331(16) .
C12' H12' 0.9300 .
C13' H13' 0.9300 .
C14' H14' 0.9300 .
C15' C16' 1.376(16) .
C15' H15' 0.9300 .
C16' H16' 0.9300 .
O9 O10 1.161(13) .
O12 O13 0.962(14) .
O12 O14 1.43(3) .
O15 O16 1.46(4) .
O15 O14 1.65(4) .
O15 O14 1.82(4) 2_675
O11 O17 1.332(15) .
O11 O10 1.489(15) .
O14 O13 1.17(3) .
O14 O15 1.82(4) 2_675
O16 O17 1.75(4) .
